data_2020189
loop_
_publ_author_name
'Gravereau, P.'
'Es-Sakhi, B.'
'Fouassier, C.'

_publ_section_title
;
 La3 (Si O4)2 Cl: A new structural type of rare-earth chloroorthosilicate
;
_journal_name_full 'Acta Crystallographica C (39,1983-)'
_journal_page_first 1884
_journal_page_last 1887
_journal_volume 44
_journal_year 1988
_chemical_formula_sum 'Cl La3 O8 Si2'
_chemical_name_systematic 'La3 (Si O4)2 Cl'
_space_group_IT_number 15
_symmetry_space_group_name_Hall '-C 2yc'
_symmetry_space_group_name_H-M 'C 1 2/c 1'
_cell_angle_alpha 90
_cell_angle_beta 98.35
_cell_angle_gamma 90
_cell_formula_units_Z 4
_cell_length_a 14.512
_cell_length_b 6.526
_cell_length_c 8.844
_cell_volume 828.695
_citation_journal_id_ASTM ACSCEE
_cod_data_source_file Gravereau_ACSCEE_1988_1615.cif
_cod_data_source_block Cl1La3O8Si2
_cod_original_formula_sum 'Cl1 La3 O8 Si2'
_cod_database_code 2020189

loop_
_symmetry_equiv_pos_as_xyz
x,y,z
-x,y,-z+1/2
-x,-y,-z
x,-y,z-1/2
x+1/2,y+1/2,z
-x+1/2,y+1/2,-z+1/2
-x+1/2,-y+1/2,-z
x+1/2,-y+1/2,z-1/2

loop_
_atom_site_label
_atom_site_type_symbol
_atom_site_fract_x
_atom_site_fract_y
_atom_site_fract_z
_atom_site_occupancy
_atom_site_U_iso_or_equiv
O2 O-2 0.259 0.0542 0.0809 1 0.0
O1 O-2 0.0785 0.1206 0.033 1 0.0
O4 O-2 0.1546 0.119 0.3485 1 0.0
Cl1 Cl-1 0 0.4731 0.25 1 0.0
La1 La+3 0.18452 0.39635 0.16975 1 0.0
Si1 Si+4 0.3417 0.4441 0.4736 1 0.0
La2 La+3 0.5 0.4315 0.25 1 0.0
O3 O-2 0.3551 0.2649 0.3539 1 0.0
